data_1561364
loop_
_publ_author_name
'Iyer, Abishek K.'
'Yin, Wenlong'
'Rudyk, Brent W.'
'Lin, Xinsong'
'Nilges, Tom'
'Mar, Arthur'

_publ_section_title
;
 Metal ion displacements in noncentrosymmetric chalcogenides La3Ga1.67S7,
 La3Ag0.6GaCh7 (Ch=S, Se), and La3MGaSe7 (M=Zn, Cd)
;
_journal_name_full 'Journal of Solid State Chemistry'
_journal_page_first 221
_journal_page_last 231
_journal_paper_doi 10.1016/j.jssc.2016.08.031
_journal_volume 243
_journal_year 2016
_chemical_absolute_configuration ad
_chemical_formula_structural 'La3 Cd Ga Se7'
_chemical_formula_sum 'Cd Ga La3 Se7'
_chemical_formula_weight 1151.57
_chemical_name_common 'lanthanum cadmium gallium selenide (3/1/1/7)'
_chemical_name_systematic 'lanthanum cadmium gallium selenide (3/1/1/7)'
_space_group_crystal_system hexagonal
_space_group_IT_number 173
_space_group_name_Hall 'P 6c'
_space_group_name_H-M_alt 'P 63'
_atom_sites_solution_hydrogens .
_audit_creation_method SHELXL-2014/7
_cell_angle_alpha 90
_cell_angle_beta 90
_cell_angle_gamma 120
_cell_formula_units_Z 2
_cell_length_a 10.606(5)
_cell_length_b 10.606(5)
_cell_length_c 6.380(3)
_cell_measurement_reflns_used 2466
_cell_measurement_temperature 296(2)
_cell_measurement_theta_max 25.52
_cell_measurement_theta_min 3.89
_cell_volume 621.5(5)
_computing_cell_refinement 'Bruker SAINT 8.34A (Bruker, 2013)'
_computing_data_collection 'Bruker APEX 2 (Bruker, 2008)'
_computing_data_reduction 'Bruker SAINT 8.34A'
_computing_molecular_graphics 'ATOMS 5.1 (Dowty, 1999)'
_computing_publication_material 'SHELXL-2014/7 (Sheldrick, 2014)'
_computing_structure_refinement 'SHELXL-2014/7 (Sheldrick, 2014)'
_computing_structure_solution 'SHELXS-97 (Sheldrick, 2008)'
_diffrn_ambient_temperature 296(2)
_diffrn_measured_fraction_theta_full 1.000
_diffrn_measured_fraction_theta_max 1.000
_diffrn_measurement_device_type 'Bruker PLATFORM/SMART APEX II CCD'
_diffrn_measurement_method '\w and \f scans'
_diffrn_radiation_type MoK\a
_diffrn_radiation_wavelength 0.71073
_diffrn_reflns_av_R_equivalents 0.0657
_diffrn_reflns_av_unetI/netI 0.0422
_diffrn_reflns_Laue_measured_fraction_full 1.000
_diffrn_reflns_Laue_measured_fraction_max 1.000
_diffrn_reflns_limit_h_max 16
_diffrn_reflns_limit_h_min -16
_diffrn_reflns_limit_k_max 16
_diffrn_reflns_limit_k_min -16
_diffrn_reflns_limit_l_max 9
_diffrn_reflns_limit_l_min -9
_diffrn_reflns_number 9152
_diffrn_reflns_point_group_measured_fraction_full 1.000
_diffrn_reflns_point_group_measured_fraction_max 1.000
_diffrn_reflns_theta_full 25.242
_diffrn_reflns_theta_max 33.154
_diffrn_reflns_theta_min 2.217
_diffrn_source 'fine-focus sealed tube'
_exptl_absorpt_coefficient_mu 34.350
_exptl_absorpt_correction_T_max 0.391
_exptl_absorpt_correction_T_min 0.222
_exptl_absorpt_correction_type numerical
_exptl_absorpt_process_details 'SHELXL-2014/7 (Sheldrick, 2014)'
_exptl_crystal_colour grey
_exptl_crystal_density_diffrn 6.153
_exptl_crystal_description irregular
_exptl_crystal_F_000 976
_exptl_crystal_size_max 0.071
_exptl_crystal_size_mid 0.043
_exptl_crystal_size_min 0.041
_refine_diff_density_max 3.336
_refine_diff_density_min -5.499
_refine_diff_density_rms 0.530
_refine_ls_abs_structure_details
;
 Refined as an inversion twin.
;
_refine_ls_abs_structure_Flack 0.01(6)
_refine_ls_extinction_coef .
_refine_ls_extinction_method none
_refine_ls_goodness_of_fit_ref 1.075
_refine_ls_hydrogen_treatment undef
_refine_ls_matrix_type full
_refine_ls_number_parameters 40
_refine_ls_number_reflns 1587
_refine_ls_number_restraints 1
_refine_ls_restrained_S_all 1.075
_refine_ls_R_factor_all 0.0586
_refine_ls_R_factor_gt 0.0458
_refine_ls_shift/su_max 0.012
_refine_ls_shift/su_mean 0.001
_refine_ls_structure_factor_coef Fsqd
_refine_ls_weighting_details 'w=1/[\s^2^(Fo^2^)+(0.0772P)^2^+7.0900P] where P=(Fo^2^+2Fc^2^)/3'
_refine_ls_weighting_scheme calc
_refine_ls_wR_factor_gt 0.1270
_refine_ls_wR_factor_ref 0.1361
_reflns_Friedel_coverage 0.858
_reflns_Friedel_fraction_full 1.000
_reflns_Friedel_fraction_max 1.000
_reflns_number_gt 1328
_reflns_number_total 1587
_reflns_threshold_expression 'I > 2\s(I)'
_cod_data_source_file mmc11.cif
_cod_data_source_block 5
_cod_original_cell_volume 621.5(7)
_cod_database_code 1561364
_shelx_shelxl_version_number 2014/7
_shelx_space_group_comment
;
The symmetry employed for this shelxl refinement is uniquely defined
by the following loop, which should always be used as a source of
symmetry information in preference to the above space-group names.
They are only intended as comments.
;
_shelx_estimated_absorpt_t_min 0.194
_shelx_estimated_absorpt_t_max 0.333

loop_
_space_group_symop_operation_xyz
'x, y, z'
'-y, x-y, z'
'-x+y, -x, z'
'-x, -y, z+1/2'
'y, -x+y, z+1/2'
'x-y, x, z+1/2'

loop_
_atom_site_label
_atom_site_type_symbol
_atom_site_fract_x
_atom_site_fract_y
_atom_site_fract_z
_atom_site_U_iso_or_equiv
_atom_site_adp_type
_atom_site_occupancy
_atom_site_site_symmetry_order
_atom_site_calc_flag
_atom_site_refinement_flags_posn
_atom_site_refinement_flags_adp
_atom_site_refinement_flags_occupancy
_atom_site_disorder_assembly
_atom_site_disorder_group
La La 0.14650(10) 0.37530(10) 0.0769(2) 0.0191(2) Uani 1 1 d . . . . .
CdA Cd 0.0000 0.0000 0.001(4) 0.0453(10) Uani 0.179(8) 3 d S T P . .
CdB Cd 0.0000 0.0000 0.3070(10) 0.0453(10) Uani 0.821(8) 3 d S T P . .
Ga Ga 0.3333 0.6667 0.6621(5) 0.0173(6) Uani 1 3 d S T P . .
Se1 Se 0.2537(2) 0.15278(19) 0.0401(3) 0.0225(4) Uani 1 1 d . . . . .
Se2 Se 0.51975(17) 0.09336(18) 0.3084(3) 0.0176(3) Uani 1 1 d . . . . .
Se3 Se 0.3333 0.6667 0.2914(5) 0.0173(5) Uani 1 3 d S T P . .

loop_
_atom_site_aniso_label
_atom_site_aniso_U_11
_atom_site_aniso_U_22
_atom_site_aniso_U_33
_atom_site_aniso_U_23
_atom_site_aniso_U_13
_atom_site_aniso_U_12
La 0.0174(4) 0.0146(4) 0.0250(5) 0.0019(4) 0.0014(4) 0.0078(3)
CdA 0.0306(9) 0.0306(9) 0.075(3) 0.000 0.000 0.0153(4)
CdB 0.0306(9) 0.0306(9) 0.075(3) 0.000 0.000 0.0153(4)
Ga 0.0184(9) 0.0184(9) 0.0151(14) 0.000 0.000 0.0092(5)
Se1 0.0202(8) 0.0165(7) 0.0324(10) 0.0033(6) 0.0022(7) 0.0105(6)
Se2 0.0157(7) 0.0152(7) 0.0183(7) 0.0007(6) -0.0020(7) 0.0050(6)
Se3 0.0178(8) 0.0178(8) 0.0162(12) 0.000 0.000 0.0089(4)

loop_
_atom_type_symbol
_atom_type_description
_atom_type_scat_dispersion_real
_atom_type_scat_dispersion_imag
_atom_type_scat_source
Ga Ga 0.2307 1.6083 'International Tables Vol C Tables 4.2.6.8 and 6.1.1.4'
Se Se -0.0929 2.2259 'International Tables Vol C Tables 4.2.6.8 and 6.1.1.4'
Cd Cd -0.8075 1.2024 'International Tables Vol C Tables 4.2.6.8 and 6.1.1.4'
La La -0.2871 2.4523 'International Tables Vol C Tables 4.2.6.8 and 6.1.1.4'

loop_
_geom_angle_atom_site_label_1
_geom_angle_atom_site_label_2
_geom_angle_atom_site_label_3
_geom_angle
_geom_angle_site_symmetry_1
_geom_angle_site_symmetry_3
Se2 La Se3 78.34(6) 5_564 .
Se2 La Se1 98.91(6) 5_564 2
Se3 La Se1 147.26(7) . 2
Se2 La Se2 78.76(7) 5_564 6_554
Se3 La Se2 76.64(6) . 6_554
Se1 La Se2 135.37(7) 2 6_554
Se2 La Se1 139.97(7) 5_564 .
Se3 La Se1 120.52(5) . .
Se1 La Se1 82.60(7) 2 .
Se2 La Se1 73.03(5) 6_554 .
Se2 La Se1 141.38(6) 5_564 6
Se3 La Se1 83.28(7) . 6
Se1 La Se1 79.03(6) 2 6
Se2 La Se1 129.28(6) 6_554 6
Se1 La Se1 78.45(6) . 6
Se2 La Se2 72.53(4) 5_564 2
Se3 La Se2 77.89(5) . 2
Se1 La Se2 70.33(5) 2 2
Se2 La Se2 144.75(5) 6_554 2
Se1 La Se2 141.84(6) . 2
Se1 La Se2 70.54(6) 6 2
Se2 La CdA 126.1(4) 5_564 .
Se3 La CdA 155.6(3) . .
Se1 La CdA 41.41(4) 2 .
Se2 La CdA 104.8(3) 6_554 .
Se1 La CdA 41.27(4) . .
Se1 La CdA 77.1(4) 6 .
Se2 La CdA 108.44(19) 2 .
Se2 La CdB 147.77(6) 5_564 .
Se3 La CdB 127.83(11) . .
Se1 La CdB 48.87(6) 2 .
Se2 La CdB 121.72(6) 6_554 .
Se1 La CdB 48.72(6) . .
Se1 La CdB 46.20(9) 6 .
Se2 La CdB 93.21(6) 2 .
CdA La CdB 30.9(4) . .
CdB CdA CdB 180.0 4_554 .
CdB CdA Se1 96.1(6) 4_554 .
CdB CdA Se1 83.9(6) . .
CdB CdA Se1 96.1(6) 4_554 3
CdB CdA Se1 83.9(6) . 3
Se1 CdA Se1 118.9(2) . 3
CdB CdA Se1 96.1(6) 4_554 2
CdB CdA Se1 83.9(6) . 2
Se1 CdA Se1 118.9(2) . 2
Se1 CdA Se1 118.9(2) 3 2
CdB CdA CdA 180.0 4_554 4
CdB CdA CdA 0.0 . 4
Se1 CdA CdA 83.9(6) . 4
Se1 CdA CdA 83.9(6) 3 4
Se1 CdA CdA 83.9(6) 2 4
CdB CdA CdA 0.0 4_554 4_554
CdB CdA CdA 180.0 . 4_554
Se1 CdA CdA 96.1(6) . 4_554
Se1 CdA CdA 96.1(6) 3 4_554
Se1 CdA CdA 96.1(6) 2 4_554
CdA CdA CdA 180.0 4 4_554
CdB CdA La 98.0(4) 4_554 .
CdB CdA La 82.0(4) . .
Se1 CdA La 60.01(9) . .
Se1 CdA La 165.9(10) 3 .
Se1 CdA La 59.04(9) 2 .
CdA CdA La 82.0(4) 4 .
CdA CdA La 98.0(4) 4_554 .
CdB CdA La 98.0(4) 4_554 2
CdB CdA La 82.0(4) . 2
Se1 CdA La 165.9(10) . 2
Se1 CdA La 59.04(9) 3 2
Se1 CdA La 60.01(9) 2 2
CdA CdA La 82.0(4) 4 2
CdA CdA La 98.0(4) 4_554 2
La CdA La 118.1(2) . 2
CdB CdA La 98.0(4) 4_554 3
CdB CdA La 82.0(4) . 3
Se1 CdA La 59.04(9) . 3
Se1 CdA La 60.01(9) 3 3
Se1 CdA La 165.9(10) 2 3
CdA CdA La 82.0(4) 4 3
CdA CdA La 98.0(4) 4_554 3
La CdA La 118.1(2) . 3
La CdA La 118.1(2) 2 3
CdA CdB CdA 180.0 4 .
CdA CdB Se1 57.64(12) 4 6
CdA CdB Se1 122.36(12) . 6
CdA CdB Se1 57.64(12) 4 5
CdA CdB Se1 122.36(12) . 5
Se1 CdB Se1 94.03(16) 6 5
CdA CdB Se1 57.64(12) 4 4
CdA CdB Se1 122.36(12) . 4
Se1 CdB Se1 94.03(16) 6 4
Se1 CdB Se1 94.03(16) 5 4
CdA CdB Se1 125.97(11) 4 .
CdA CdB Se1 54.03(11) . .
Se1 CdB Se1 88.43(4) 6 .
Se1 CdB Se1 88.43(4) 5 .
Se1 CdB Se1 176.4(2) 4 .
CdA CdB Se1 125.97(11) 4 3
CdA CdB Se1 54.03(11) . 3
Se1 CdB Se1 176.4(2) 6 3
Se1 CdB Se1 88.43(4) 5 3
Se1 CdB Se1 88.43(4) 4 3
Se1 CdB Se1 89.00(15) . 3
CdA CdB Se1 125.97(11) 4 2
CdA CdB Se1 54.03(11) . 2
Se1 CdB Se1 88.43(4) 6 2
Se1 CdB Se1 176.4(2) 5 2
Se1 CdB Se1 88.43(4) 4 2
Se1 CdB Se1 89.00(15) . 2
Se1 CdB Se1 89.00(15) 3 2
CdA CdB CdB 180.0 4 4_554
CdA CdB CdB 0.0 . 4_554
Se1 CdB CdB 122.36(12) 6 4_554
Se1 CdB CdB 122.36(12) 5 4_554
Se1 CdB CdB 122.36(12) 4 4_554
Se1 CdB CdB 54.03(11) . 4_554
Se1 CdB CdB 54.03(11) 3 4_554
Se1 CdB CdB 54.03(11) 2 4_554
CdA CdB CdB 0.000(4) 4 4
CdA CdB CdB 180.0 . 4
Se1 CdB CdB 57.64(12) 6 4
Se1 CdB CdB 57.64(12) 5 4
Se1 CdB CdB 57.64(12) 4 4
Se1 CdB CdB 125.97(11) . 4
Se1 CdB CdB 125.97(11) 3 4
Se1 CdB CdB 125.97(11) 2 4
CdB CdB CdB 180.0 4_554 4
CdA CdB La 112.90(9) 4 .
CdA CdB La 67.10(9) . .
Se1 CdB La 55.26(6) 6 .
Se1 CdB La 127.09(5) 5 .
Se1 CdB La 126.27(5) 4 .
Se1 CdB La 53.43(6) . .
Se1 CdB La 121.13(19) 3 .
Se1 CdB La 52.64(6) 2 .
CdB CdB La 67.10(9) 4_554 .
CdB CdB La 112.90(9) 4 .
CdA CdB La 112.90(9) 4 2
CdA CdB La 67.10(9) . 2
Se1 CdB La 127.09(5) 6 2
Se1 CdB La 126.27(5) 5 2
Se1 CdB La 55.26(6) 4 2
Se1 CdB La 121.13(19) . 2
Se1 CdB La 52.64(6) 3 2
Se1 CdB La 53.43(6) 2 2
CdB CdB La 67.10(9) 4_554 2
CdB CdB La 112.90(9) 4 2
La CdB La 105.83(10) . 2
Se3 Ga Se2 112.79(9) . 4_665
Se3 Ga Se2 112.79(9) . 5_565
Se2 Ga Se2 105.96(10) 4_665 5_565
Se3 Ga Se2 112.79(9) . 6
Se2 Ga Se2 105.96(10) 4_665 6
Se2 Ga Se2 105.96(10) 5_565 6
CdA Se1 CdB 26.2(6) . 4_554
CdA Se1 CdB 42.1(6) . .
CdB Se1 CdB 68.33(6) 4_554 .
CdA Se1 La 79.54(8) . 3
CdB Se1 La 83.11(6) 4_554 3
CdB Se1 La 78.49(5) . 3
CdA Se1 La 78.72(8) . .
CdB Se1 La 82.39(5) 4_554 .
CdB Se1 La 77.85(5) . .
La Se1 La 155.51(7) 3 .
CdA Se1 La 104.8(6) . 5_554
CdB Se1 La 78.53(12) 4_554 5_554
CdB Se1 La 146.86(12) . 5_554
La Se1 La 98.57(6) 3 5_554
La Se1 La 97.75(6) . 5_554
Ga Se2 La 88.74(7) 4_664 6_655
Ga Se2 La 86.15(7) 4_664 5
La Se2 La 101.45(7) 6_655 5
Ga Se2 La 121.05(10) 4_664 3
La Se2 La 146.02(6) 6_655 3
La Se2 La 96.88(6) 5 3
Ga Se3 La 116.77(6) . 3_565
Ga Se3 La 116.77(6) . 2_665
La Se3 La 101.28(7) 3_565 2_665
Ga Se3 La 116.77(6) . .
La Se3 La 101.28(7) 3_565 .
La Se3 La 101.28(7) 2_665 .

loop_
_geom_bond_atom_site_label_1
_geom_bond_atom_site_label_2
_geom_bond_distance
_geom_bond_site_symmetry_2
La Se2 2.977(2) 5_564
La Se3 3.037(2) .
La Se1 3.060(2) 2
La Se2 3.090(2) 6_554
La Se1 3.099(2) .
La Se1 3.163(3) 6
La Se2 3.213(2) 2
La CdA 3.509(4) .
La CdB 3.772(3) .
CdA CdB 1.23(3) 4_554
CdA CdB 1.96(3) .
CdA Se1 2.360(3) .
CdA Se1 2.360(3) 3
CdA Se1 2.360(3) 2
CdA CdA 3.1900(16) 4
CdA CdA 3.1900(16) 4_554
CdA La 3.509(4) 2
CdA La 3.509(4) 3
CdB CdA 1.23(3) 4
CdB Se1 2.778(4) 6
CdB Se1 2.778(4) 5
CdB Se1 2.778(4) 4
CdB Se1 2.900(4) .
CdB Se1 2.900(4) 3
CdB Se1 2.900(4) 2
CdB CdB 3.1900(16) 4_554
CdB CdB 3.1900(16) 4
CdB La 3.772(3) 2
Ga Se3 2.365(5) .
Ga Se2 2.411(2) 4_665
Ga Se2 2.411(2) 5_565
Ga Se2 2.411(2) 6
Se1 CdB 2.778(4) 4_554
Se1 La 3.060(2) 3
Se1 La 3.163(3) 5_554
Se2 Ga 2.411(2) 4_664
Se2 La 2.977(2) 6_655
Se2 La 3.090(2) 5
Se2 La 3.213(2) 3
Se3 La 3.037(2) 3_565
Se3 La 3.037(2) 2_665
